data_7063670
loop_
_publ_author_name
'Kumari, Sanju'
'Saini, Vaishali'
'Chakrabarty, Sanheeta'
'Kumar, Sanjay'
'Jha, Hem Chandra'
'Ronickom, Jac Fredo Agastinose'
'Kumar, Sanjeev'
'Jain, Shreyans K.'

_publ_section_title
;
 Combined prioritization and dereplication-based rapid identification of
 new 8-alkylated coumarins: podurins A and B from the leaves of Murraya
 paniculata and cytotoxic evaluation
;
_journal_issue 12
_journal_name_full 'New Journal of Chemistry'
_journal_page_first 4842
_journal_page_last 4848
_journal_paper_doi 10.1039/D4NJ05468G
_journal_volume 49
_journal_year 2025
_chemical_formula_moiety 'C17 H22 O5'
_chemical_formula_sum 'C17 H22 O5'
_chemical_formula_weight 306.34
_space_group_crystal_system orthorhombic
_space_group_IT_number 19
_space_group_name_Hall 'P 2ac 2ab'
_space_group_name_H-M_alt 'P 21 21 21'
_atom_sites_solution_hydrogens geom
_atom_sites_solution_primary dual
_audit_creation_date 2024-10-18
_audit_creation_method
;
Olex2 1.5
(compiled 2024.02.16 svn.r378c4104 for OlexSys, GUI svn.r6928)
;
_audit_update_record
;
2024-12-16 deposited with the CCDC.	2025-02-14 downloaded from the CCDC.
;
_cell_angle_alpha 90
_cell_angle_beta 90
_cell_angle_gamma 90
_cell_formula_units_Z 4
_cell_length_a 6.79460(10)
_cell_length_b 9.88250(10)
_cell_length_c 22.9394(3)
_cell_measurement_reflns_used 6577
_cell_measurement_temperature 293(2)
_cell_measurement_theta_max 67.3430
_cell_measurement_theta_min 3.8430
_cell_volume 1540.33(3)
_computing_cell_refinement 'CrysAlisPro 1.171.42.90a (Rigaku OD, 2023)'
_computing_data_collection 'CrysAlisPro 1.171.42.90a (Rigaku OD, 2023)'
_computing_data_reduction 'CrysAlisPro 1.171.42.90a (Rigaku OD, 2023)'
_computing_molecular_graphics 'Olex2 1.5 (Dolomanov et al., 2009)'
_computing_publication_material 'Olex2 1.5 (Dolomanov et al., 2009)'
_computing_structure_refinement 'SHELXL 2019/3 (Sheldrick, 2015)'
_computing_structure_solution 'SHELXT 2018/2 (Sheldrick, 2018)'
_diffrn_ambient_temperature 293(2)
_diffrn_detector 'Hybrid Pixel Array Detector'
_diffrn_detector_area_resol_mean 10.0000
_diffrn_detector_type HyPix3000
_diffrn_measured_fraction_theta_full 0.998
_diffrn_measured_fraction_theta_max 0.993
_diffrn_measurement_details
;
List of Runs (angles in degrees, time in seconds):

  # Type    Start    End  Width  t~exp~   \w     \q     \k     \f   Frames
#--------------------------------------------------------------------------
  1  \w     19.00  78.00   0.50    0.21    --   40.83-106.00  74.00  118
  2  \w    -59.00  27.00   0.50    0.21    --  -40.83  52.00 -54.00  172
  3  \w    -59.00 -15.00   0.50    0.84    --  -82.50  52.00 -54.00   88
  4  \w    -93.00 -13.00   0.50    0.84    --  -82.50  73.00  88.00  160
  5  \w    -47.00 -15.00   0.50    0.84    --  -82.50  42.00  60.00   64
  6  \w    -66.00  28.00   0.50    0.21    --  -40.83  73.00  88.00  188
  7  \w    -27.00  67.00   0.50    0.21    --   40.83 -73.00 -40.00  188
  8  \w    -26.00  59.00   0.50    0.21    --   40.83 -52.00 160.00  170
  9  \w    -31.00  28.00   0.50    0.21    --   40.83 -21.00 -30.00  118
 10  \w    -35.00  24.00   0.50    0.21    --   40.83 -11.00-120.00  118
 11  \w     21.00 109.00   0.50    0.21    --   40.83  52.00 -54.00  176
 12  \w     99.00 155.00   0.50    0.84    --   96.04 117.00-180.00  112
 13  \w    106.00 132.00   0.50    0.84    --   96.04  96.00-180.00   52
 14  \w     76.00 163.00   0.50    0.84    --   96.04  52.00 -54.00  174
 15  \w     70.00 164.00   0.50    0.84    --   96.04  73.00  88.00  188
 16  \w    115.00 169.00   0.50    0.84    --   96.04  96.00 150.00  108
 17  \w    104.00 165.00   0.50    0.84    --   96.04 106.00 174.00  122
 18  \w     29.00  55.00   0.50    0.84    --   96.04 -50.00  60.00   52
 19  \w     51.00  77.00   0.50    0.84    --   96.04 -68.00 150.00   52
 20  \w     28.00  67.00   0.50    0.84    --   96.04 -59.00 120.00   78
 21  \w     28.00  59.00   0.50    0.84    --   96.04 -52.00 160.00   62
 22  \w     49.00  74.00   0.50    0.84    --   96.04 -73.00 -40.00   50
 23  \w     29.00  67.00   0.50    0.84    --   96.04 -59.00 -90.00   76
 24  \w     28.00  68.00   0.50    0.84    --   96.04 -59.00-120.00   80
 25  \w     32.00  57.00   0.50    0.84    --   96.04 -50.00-180.00   50
 26  \w     29.00  54.00   0.50    0.84    --   96.04 -50.00 -30.00   50
 27  \w     29.00  54.00   0.50    0.84    --   96.04 -50.00  90.00   50
 28  \w    -78.00   3.00   0.50    0.21    --  -40.83 106.00 174.00  162
 29  \w    -83.00 -14.00   0.50    0.84    --  -82.50 106.00 174.00  138
 30  \w   -150.00 -63.00   0.50    0.84    --  -82.50 -52.00 160.00  174
 31  \w   -109.00 -15.00   0.50    0.21    --  -40.83 -73.00 -40.00  188
 32  \w   -152.00 -57.00   0.50    0.84    --  -82.50 -73.00 -40.00  190
;
_diffrn_measurement_device 'four-circle diffractometer'
_diffrn_measurement_device_type 'XtaLAB Synergy, Dualflex, HyPix3000'
_diffrn_measurement_method '\w scans'
_diffrn_orient_matrix_type 'CrysAlisPro convention (1999,Acta A55,543-557)'
_diffrn_orient_matrix_UB_11 0.1244227000
_diffrn_orient_matrix_UB_12 0.0586251000
_diffrn_orient_matrix_UB_13 -0.0501432000
_diffrn_orient_matrix_UB_21 -0.1806271000
_diffrn_orient_matrix_UB_22 0.0790631000
_diffrn_orient_matrix_UB_23 -0.0222043000
_diffrn_orient_matrix_UB_31 0.0574530000
_diffrn_orient_matrix_UB_32 0.1208342000
_diffrn_orient_matrix_UB_33 0.0387950000
_diffrn_radiation_monochromator mirror
_diffrn_radiation_probe x-ray
_diffrn_radiation_type 'Cu K\a'
_diffrn_radiation_wavelength 1.54184
_diffrn_reflns_av_R_equivalents 0.0228
_diffrn_reflns_av_unetI/netI 0.0161
_diffrn_reflns_Laue_measured_fraction_full 0.998
_diffrn_reflns_Laue_measured_fraction_max 0.993
_diffrn_reflns_limit_h_max 8
_diffrn_reflns_limit_h_min -8
_diffrn_reflns_limit_k_max 11
_diffrn_reflns_limit_k_min -11
_diffrn_reflns_limit_l_max 27
_diffrn_reflns_limit_l_min -26
_diffrn_reflns_number 10601
_diffrn_reflns_point_group_measured_fraction_full 0.871
_diffrn_reflns_point_group_measured_fraction_max 0.866
_diffrn_reflns_theta_full 67.684
_diffrn_reflns_theta_max 68.114
_diffrn_reflns_theta_min 3.854
_diffrn_source 'micro-focus sealed X-ray tube'
_diffrn_source_type 'PhotonJet (Cu) X-ray Source'
_exptl_absorpt_coefficient_mu 0.795
_exptl_absorpt_correction_T_max 1.00000
_exptl_absorpt_correction_T_min 0.89493
_exptl_absorpt_correction_type multi-scan
_exptl_absorpt_process_details
;
CrysAlisPro 1.171.42.90a (Rigaku Oxford Diffraction, 2023)
Empirical absorption correction using spherical harmonics,
implemented in SCALE3 ABSPACK scaling algorithm.
;
_exptl_crystal_colour green
_exptl_crystal_colour_primary green
_exptl_crystal_density_diffrn 1.321
_exptl_crystal_description needle
_exptl_crystal_F_000 656
_exptl_crystal_size_max 0.14
_exptl_crystal_size_mid 0.12
_exptl_crystal_size_min 0.09
_refine_diff_density_max 0.592
_refine_diff_density_min -0.170
_refine_diff_density_rms 0.053
_refine_ls_abs_structure_details
;
 Flack x determined using 660 quotients [(I+)-(I-)]/[(I+)+(I-)]
 (Parsons, Flack and Wagner, Acta Cryst. B69 (2013) 249-259).
;
_refine_ls_abs_structure_Flack 0.02(10)
_refine_ls_extinction_method none
_refine_ls_goodness_of_fit_ref 1.084
_refine_ls_hydrogen_treatment constr
_refine_ls_matrix_type full
_refine_ls_number_parameters 206
_refine_ls_number_reflns 2435
_refine_ls_number_restraints 3
_refine_ls_restrained_S_all 1.094
_refine_ls_R_factor_all 0.0611
_refine_ls_R_factor_gt 0.0566
_refine_ls_shift/su_max 0.000
_refine_ls_shift/su_mean 0.000
_refine_ls_structure_factor_coef Fsqd
_refine_ls_weighting_details 'w=1/[\s^2^(Fo^2^)+(0.1408P)^2^+0.1663P] where P=(Fo^2^+2Fc^2^)/3'
_refine_ls_weighting_scheme calc
_refine_ls_wR_factor_gt 0.1909
_refine_ls_wR_factor_ref 0.1984
_reflns_Friedel_coverage 0.486
_reflns_Friedel_fraction_full 0.691
_reflns_Friedel_fraction_max 0.685
_reflns_number_gt 2173
_reflns_number_total 2435
_reflns_threshold_expression 'I > 2\s(I)'
_cod_data_source_file d4nj05468g2.cif
_cod_data_source_block sk10a_autored
_cod_depositor_comments 'Adding full bibliography for 7063669--7063670.cif.'
_cod_database_code 7063670
_shelx_shelxl_version_number 2019/3
_chemical_oxdiff_formula 'C H O '
_shelx_space_group_comment
;
The symmetry employed for this shelxl refinement is uniquely defined
by the following loop, which should always be used as a source of
symmetry information in preference to the above space-group names.
They are only intended as comments.
;
_shelx_estimated_absorpt_t_max 0.932
_shelx_estimated_absorpt_t_min 0.897
_olex2_refinement_description
;
1. Fixed Uiso
 At 1.2 times of:
  All C(H) groups, All C(H,H) groups
 At 1.5 times of:
  All C(H,H,H) groups, All C(H,H,H,H,H,H) groups, All O(H) groups
2. Restrained distances
 C5-H1A
 2.22 with sigma of 0.04
 C4-H4
 1.9 with sigma of 0.04
3. Rigid bond restraints
 C5
 with sigma for 1-2 distances of 0.001 and sigma for 1-3 distances of 0.001
 C5, C1
 with sigma for 1-2 distances of 0.001 and sigma for 1-3 distances of 0.001
4. Others
 Fixed Sof: H1A(0.5) H1B(0.5) H1C(0.5) H1D(0.5) H1E(0.5) H1F(0.5)
5.a Ternary CH refined with riding coordinates:
 C4(H4A)
5.b Secondary CH2 refined with riding coordinates:
 C11(H11A,H11B)
5.c Aromatic/amide H refined with riding coordinates:
 C14(H14), C9(H9), C3(H3)
5.d Disordered Me refined with riding coordinates:
 C1(H1A,H1B,H1C,H1D,H1E,H1F)
5.e Idealised Me refined as rotating group:
 C13(H13A,H13B,H13C), C7(H7A,H7B,H7C), C15(H15A,H15B,H15C), C2(H2A,H2B,H2C)
5.f Idealised tetrahedral OH refined as rotating group:
 O4(H4)
;
_olex2_submission_special_instructions 'No special instructions were received'
_oxdiff_exptl_absorpt_empirical_details
;
Empirical correction (ABSPACK) includes:
- Absorption correction using spherical harmonics
- Frame scaling
;
_oxdiff_exptl_absorpt_empirical_full_max 1.095
_oxdiff_exptl_absorpt_empirical_full_min 0.910

loop_
_space_group_symop_operation_xyz
'x, y, z'
'-x+1/2, -y, z+1/2'
'-x, y+1/2, -z+1/2'
'x+1/2, -y+1/2, -z'

loop_
_atom_site_label
_atom_site_type_symbol
_atom_site_fract_x
_atom_site_fract_y
_atom_site_fract_z
_atom_site_U_iso_or_equiv
_atom_site_adp_type
_atom_site_occupancy
_atom_site_site_symmetry_order
_atom_site_calc_flag
_atom_site_refinement_flags_posn
_atom_site_refinement_flags_adp
_atom_site_refinement_flags_occupancy
_atom_site_disorder_assembly
_atom_site_disorder_group
O1 O 0.7865(4) 0.0759(3) 0.55176(11) 0.0611(9) Uani 1 1 d . . . . .
O4 O 0.4785(5) 0.2572(3) 0.68914(15) 0.0790(11) Uani 1 1 d . . . . .
H4 H 0.514504 0.333895 0.680541 0.119 Uiso 1 1 calc DR U . . .
O5 O 0.7655(5) 0.4514(3) 0.42397(12) 0.0774(11) Uani 1 1 d . . . . .
O3 O 0.7884(6) 0.5088(3) 0.63321(13) 0.0828(11) Uani 1 1 d . . . . .
O2 O 0.7805(7) -0.1334(3) 0.51971(16) 0.0893(12) Uani 1 1 d . . . . .
C6 C 0.7896(5) 0.2932(4) 0.59291(16) 0.0572(11) Uani 1 1 d . . . . .
C8 C 0.7828(5) 0.2138(4) 0.54302(17) 0.0553(11) Uani 1 1 d . . . . .
C10 C 0.7717(5) 0.4070(4) 0.48054(17) 0.0604(12) Uani 1 1 d . . . . .
C12 C 0.7747(5) 0.2655(4) 0.48632(16) 0.0574(11) Uani 1 1 d . . . . .
C14 C 0.7747(6) 0.1719(5) 0.43857(17) 0.0664(12) Uani 1 1 d . . . . .
H14 H 0.772228 0.204000 0.400466 0.080 Uiso 1 1 calc R U . . .
C16 C 0.7823(6) 0.4322(4) 0.58365(17) 0.0621(11) Uani 1 1 d . . . . .
C17 C 0.7811(6) -0.0162(4) 0.50658(18) 0.0664(12) Uani 1 1 d . . . . .
C9 C 0.7740(6) 0.4898(4) 0.52799(17) 0.0645(11) Uani 1 1 d . . . . .
H9 H 0.770114 0.583296 0.523459 0.077 Uiso 1 1 calc R U . . .
C5 C 0.6717(7) 0.0735(4) 0.72970(17) 0.0678(12) Uani 1 1 d D U . . .
C11 C 0.8139(6) 0.2317(4) 0.65237(17) 0.0634(12) Uani 1 1 d . . . . .
H11A H 0.854155 0.302122 0.679289 0.076 Uiso 1 1 calc R U . . .
H11B H 0.919121 0.165453 0.650699 0.076 Uiso 1 1 calc R U . . .
C3 C 0.7781(7) 0.0386(5) 0.44860(19) 0.0708(12) Uani 1 1 d . . . . .
H3 H 0.778618 -0.020399 0.417026 0.085 Uiso 1 1 calc R U . . .
C13 C 0.7704(10) 0.5942(5) 0.4142(2) 0.0923(17) Uani 1 1 d . . . . .
H13A H 0.749592 0.612410 0.373591 0.138 Uiso 1 1 calc R U . . .
H13B H 0.896178 0.629261 0.425864 0.138 Uiso 1 1 calc R U . . .
H13C H 0.668651 0.636906 0.436711 0.138 Uiso 1 1 calc R U . . .
C7 C 0.7768(11) 0.6510(5) 0.6284(3) 0.1003(19) Uani 1 1 d . . . . .
H7A H 0.876053 0.682529 0.601869 0.151 Uiso 1 1 calc R U . . .
H7B H 0.797295 0.691228 0.665995 0.151 Uiso 1 1 calc R U . . .
H7C H 0.649194 0.676014 0.614004 0.151 Uiso 1 1 calc R U . . .
C15 C 0.7444(11) 0.1538(7) 0.78099(19) 0.110(2) Uani 1 1 d . . . . .
H15A H 0.764338 0.094402 0.813578 0.165 Uiso 1 1 calc R U . . .
H15B H 0.648732 0.221346 0.791062 0.165 Uiso 1 1 calc R U . . .
H15C H 0.866510 0.196904 0.771099 0.165 Uiso 1 1 calc R U . . .
C2 C 0.8053(12) -0.0406(5) 0.7151(3) 0.118(2) Uani 1 1 d . . . . .
H2A H 0.935957 -0.006639 0.708823 0.176 Uiso 1 1 calc R U . . .
H2B H 0.759524 -0.084760 0.680422 0.176 Uiso 1 1 calc R U . . .
H2C H 0.806824 -0.104193 0.746784 0.176 Uiso 1 1 calc R U . . .
C1 C 0.4855(7) 0.0119(4) 0.74498(16) 0.0648(11) Uani 1 1 d . U . . .
H1A H 0.392353 0.081186 0.754900 0.097 Uiso 0.5 1 calc DR U P . .
H1B H 0.436943 -0.039252 0.712429 0.097 Uiso 0.5 1 calc R U P . .
H1C H 0.503644 -0.047239 0.777760 0.097 Uiso 0.5 1 calc R U P . .
H1D H 0.496274 -0.084723 0.741826 0.097 Uiso 0.5 1 calc R U P . .
H1E H 0.451683 0.035715 0.784297 0.097 Uiso 0.5 1 calc R U P . .
H1F H 0.384983 0.043703 0.718966 0.097 Uiso 0.5 1 calc R U P . .
C4 C 0.6314(6) 0.1637(3) 0.67632(15) 0.0547(10) Uani 1 1 d D . . . .
H4A H 0.581661 0.104125 0.645509 0.066 Uiso 1 1 calc R U . . .

loop_
_atom_site_aniso_label
_atom_site_aniso_U_11
_atom_site_aniso_U_22
_atom_site_aniso_U_33
_atom_site_aniso_U_23
_atom_site_aniso_U_13
_atom_site_aniso_U_12
O1 0.0608(14) 0.0606(15) 0.0618(16) 0.0173(12) 0.0031(13) -0.0010(13)
O4 0.092(2) 0.0749(18) 0.0707(19) -0.0017(16) 0.0001(17) 0.0159(18)
O5 0.0842(19) 0.084(2) 0.0643(17) 0.0348(15) 0.0116(16) 0.0105(16)
O3 0.116(2) 0.0635(16) 0.0686(18) 0.0105(14) -0.0023(19) -0.0064(19)
O2 0.115(3) 0.0618(18) 0.091(2) 0.0092(16) -0.002(2) -0.0011(18)
C6 0.0531(17) 0.061(2) 0.057(2) 0.0173(16) -0.0032(18) -0.0055(17)
C8 0.0431(15) 0.063(2) 0.060(2) 0.0208(17) -0.0002(17) -0.0004(15)
C10 0.0462(16) 0.075(2) 0.060(2) 0.0276(19) 0.0037(16) 0.0013(17)
C12 0.0433(16) 0.073(2) 0.055(2) 0.0181(18) 0.0046(15) 0.0009(16)
C14 0.0540(19) 0.089(3) 0.0559(19) 0.014(2) 0.0058(17) 0.003(2)
C16 0.0601(19) 0.063(2) 0.063(2) 0.0167(18) -0.0002(19) -0.0055(18)
C17 0.061(2) 0.067(2) 0.071(2) 0.0075(19) 0.003(2) -0.002(2)
C9 0.0595(19) 0.063(2) 0.071(2) 0.0245(19) 0.0038(19) -0.0004(19)
C5 0.082(2) 0.062(2) 0.059(2) 0.0141(18) 0.0097(19) -0.0088(19)
C11 0.073(2) 0.061(2) 0.056(2) 0.0153(18) -0.0139(19) -0.0090(19)
C3 0.066(2) 0.082(3) 0.064(2) 0.003(2) 0.007(2) 0.002(2)
C13 0.102(3) 0.090(3) 0.085(3) 0.048(3) 0.009(3) 0.010(3)
C7 0.140(5) 0.065(2) 0.096(3) 0.009(3) -0.006(4) -0.017(3)
C15 0.150(6) 0.129(4) 0.052(2) 0.015(3) -0.022(3) -0.013(5)
C2 0.144(5) 0.075(3) 0.134(5) 0.050(3) 0.034(4) 0.030(3)
C1 0.086(2) 0.0559(19) 0.0529(18) 0.0151(17) 0.0216(18) -0.0076(19)
C4 0.072(2) 0.0473(17) 0.0447(17) -0.0010(15) 0.0033(16) -0.0040(17)

loop_
_atom_type_symbol
_atom_type_description
_atom_type_scat_dispersion_real
_atom_type_scat_dispersion_imag
_atom_type_scat_source
C C 0.0181 0.0091 'International Tables Vol C Tables 4.2.6.8 and 6.1.1.4'
H H 0.0000 0.0000 'International Tables Vol C Tables 4.2.6.8 and 6.1.1.4'
O O 0.0492 0.0322 'International Tables Vol C Tables 4.2.6.8 and 6.1.1.4'

loop_
_geom_angle_atom_site_label_1
_geom_angle_atom_site_label_2
_geom_angle_atom_site_label_3
_geom_angle
_geom_angle_site_symmetry_1
_geom_angle_site_symmetry_3
_geom_angle_publ_flag
C8 O1 C17 122.9(3) . . ?
C4 O4 H4 109.5 . . ?
C10 O5 C13 117.6(4) . . ?
C16 O3 C7 119.0(4) . . ?
C8 C6 C16 115.5(3) . . ?
C8 C6 C11 121.5(3) . . ?
C16 C6 C11 122.9(4) . . ?
O1 C8 C6 116.0(3) . . ?
O1 C8 C12 119.8(4) . . ?
C6 C8 C12 124.1(3) . . ?
O5 C10 C12 114.1(4) . . ?
C9 C10 O5 124.4(4) . . ?
C9 C10 C12 121.5(4) . . ?
C8 C12 C10 116.9(4) . . ?
C8 C12 C14 118.3(4) . . ?
C10 C12 C14 124.8(3) . . ?
C12 C14 H14 119.9 . . ?
C3 C14 C12 120.3(4) . . ?
C3 C14 H14 119.9 . . ?
O3 C16 C6 114.7(3) . . ?
O3 C16 C9 122.4(3) . . ?
C6 C16 C9 122.9(4) . . ?
O1 C17 C3 116.5(4) . . ?
O2 C17 O1 116.7(4) . . ?
O2 C17 C3 126.8(4) . . ?
C10 C9 C16 119.0(4) . . ?
C10 C9 H9 120.5 . . ?
C16 C9 H9 120.5 . . ?
C15 C5 C4 112.1(3) . . ?
C2 C5 C15 112.1(5) . . ?
C2 C5 C4 111.7(4) . . ?
C1 C5 C15 108.6(4) . . ?
C1 C5 C2 105.6(4) . . ?
C1 C5 C4 106.3(3) . . ?
C6 C11 H11A 108.6 . . ?
C6 C11 H11B 108.6 . . ?
C6 C11 C4 114.8(3) . . ?
H11A C11 H11B 107.5 . . ?
C4 C11 H11A 108.6 . . ?
C4 C11 H11B 108.6 . . ?
C14 C3 C17 122.1(4) . . ?
C14 C3 H3 119.0 . . ?
C17 C3 H3 119.0 . . ?
O5 C13 H13A 109.5 . . ?
O5 C13 H13B 109.5 . . ?
O5 C13 H13C 109.5 . . ?
H13A C13 H13B 109.5 . . ?
H13A C13 H13C 109.5 . . ?
H13B C13 H13C 109.5 . . ?
O3 C7 H7A 109.5 . . ?
O3 C7 H7B 109.5 . . ?
O3 C7 H7C 109.5 . . ?
H7A C7 H7B 109.5 . . ?
H7A C7 H7C 109.5 . . ?
H7B C7 H7C 109.5 . . ?
C5 C15 H15A 109.5 . . ?
C5 C15 H15B 109.5 . . ?
C5 C15 H15C 109.5 . . ?
H15A C15 H15B 109.5 . . ?
H15A C15 H15C 109.5 . . ?
H15B C15 H15C 109.5 . . ?
C5 C2 H2A 109.5 . . ?
C5 C2 H2B 109.5 . . ?
C5 C2 H2C 109.5 . . ?
H2A C2 H2B 109.5 . . ?
H2A C2 H2C 109.5 . . ?
H2B C2 H2C 109.5 . . ?
C5 C1 H1A 109.5 . . ?
C5 C1 H1B 109.5 . . ?
C5 C1 H1C 109.5 . . ?
H1A C1 H1B 109.5 . . ?
H1A C1 H1C 109.5 . . ?
H1B C1 H1C 109.5 . . ?
H1D C1 H1E 109.5 . . ?
H1D C1 H1F 109.5 . . ?
H1E C1 H1F 109.5 . . ?
O4 C4 C5 110.0(3) . . ?
O4 C4 C11 112.6(3) . . ?
O4 C4 H4A 106.7 . . ?
C5 C4 H4A 106.7 . . ?
C11 C4 C5 113.6(3) . . ?
C11 C4 H4A 106.7 . . ?

loop_
_geom_bond_atom_site_label_1
_geom_bond_atom_site_label_2
_geom_bond_distance
_geom_bond_site_symmetry_2
_geom_bond_publ_flag
O1 C8 1.378(4) . ?
O1 C17 1.380(5) . ?
O4 H4 0.8200 . ?
O4 C4 1.422(4) . ?
O5 C10 1.370(4) . ?
O5 C13 1.429(6) . ?
O3 C16 1.366(5) . ?
O3 C7 1.412(6) . ?
O2 C17 1.197(5) . ?
C6 C8 1.389(6) . ?
C6 C16 1.391(5) . ?
C6 C11 1.502(5) . ?
C8 C12 1.399(5) . ?
C10 C12 1.405(6) . ?
C10 C9 1.361(6) . ?
C12 C14 1.434(6) . ?
C14 H14 0.9300 . ?
C14 C3 1.337(6) . ?
C16 C9 1.399(5) . ?
C17 C3 1.437(6) . ?
C9 H9 0.9300 . ?
C5 C15 1.503(7) . ?
C5 C2 1.486(7) . ?
C5 C1 1.448(6) . ?
C5 C4 1.539(5) . ?
C11 H11A 0.9700 . ?
C11 H11B 0.9700 . ?
C11 C4 1.513(5) . ?
C3 H3 0.9300 . ?
C13 H13A 0.9600 . ?
C13 H13B 0.9600 . ?
C13 H13C 0.9600 . ?
C7 H7A 0.9600 . ?
C7 H7B 0.9600 . ?
C7 H7C 0.9600 . ?
C15 H15A 0.9600 . ?
C15 H15B 0.9600 . ?
C15 H15C 0.9600 . ?
C2 H2A 0.9600 . ?
C2 H2B 0.9600 . ?
C2 H2C 0.9600 . ?
C1 H1A 0.9600 . ?
C1 H1B 0.9600 . ?
C1 H1C 0.9600 . ?
C1 H1D 0.9600 . ?
C1 H1E 0.9600 . ?
C1 H1F 0.9600 . ?
C4 H4A 0.9800 . ?

loop_
_geom_torsion_atom_site_label_1
_geom_torsion_atom_site_label_2
_geom_torsion_atom_site_label_3
_geom_torsion_atom_site_label_4
_geom_torsion
_geom_torsion_site_symmetry_1
_geom_torsion_site_symmetry_2
_geom_torsion_site_symmetry_3
_geom_torsion_site_symmetry_4
_geom_torsion_publ_flag
O1 C8 C12 C10 -179.9(3) . . . . ?
O1 C8 C12 C14 -1.3(5) . . . . ?
O1 C17 C3 C14 -2.0(6) . . . . ?
O5 C10 C12 C8 179.4(3) . . . . ?
O5 C10 C12 C14 1.0(6) . . . . ?
O5 C10 C9 C16 -179.4(3) . . . . ?
O3 C16 C9 C10 178.9(4) . . . . ?
O2 C17 C3 C14 178.5(5) . . . . ?
C6 C8 C12 C10 -0.5(5) . . . . ?
C6 C8 C12 C14 178.0(3) . . . . ?
C6 C16 C9 C10 0.4(6) . . . . ?
C6 C11 C4 O4 -67.7(4) . . . . ?
C6 C11 C4 C5 166.3(3) . . . . ?
C8 O1 C17 O2 -178.3(4) . . . . ?
C8 O1 C17 C3 2.1(5) . . . . ?
C8 C6 C16 O3 179.8(3) . . . . ?
C8 C6 C16 C9 -1.6(6) . . . . ?
C8 C6 C11 C4 -75.2(5) . . . . ?
C8 C12 C14 C3 1.4(6) . . . . ?
C10 C12 C14 C3 179.8(4) . . . . ?
C12 C10 C9 C16 0.9(6) . . . . ?
C12 C14 C3 C17 0.3(7) . . . . ?
C16 C6 C8 O1 -178.9(3) . . . . ?
C16 C6 C8 C12 1.7(5) . . . . ?
C16 C6 C11 C4 108.2(4) . . . . ?
C17 O1 C8 C6 -179.9(3) . . . . ?
C17 O1 C8 C12 -0.4(5) . . . . ?
C9 C10 C12 C8 -0.8(6) . . . . ?
C9 C10 C12 C14 -179.3(3) . . . . ?
C11 C6 C8 O1 4.2(5) . . . . ?
C11 C6 C8 C12 -175.2(4) . . . . ?
C11 C6 C16 O3 -3.4(6) . . . . ?
C11 C6 C16 C9 175.2(4) . . . . ?
C13 O5 C10 C12 -177.5(4) . . . . ?
C13 O5 C10 C9 2.8(6) . . . . ?
C7 O3 C16 C6 -178.4(5) . . . . ?
C7 O3 C16 C9 3.0(8) . . . . ?
C15 C5 C4 O4 -63.1(5) . . . . ?
C15 C5 C4 C11 64.2(5) . . . . ?
C2 C5 C4 O4 170.2(4) . . . . ?
C2 C5 C4 C11 -62.5(5) . . . . ?
C1 C5 C4 O4 55.5(4) . . . . ?
C1 C5 C4 C11 -177.2(3) . . . . ?
